data_4301417
loop_
_publ_author_name
'Claudia Cavazza'
'Fabrizia Fabrizi de Biani'
'Tiziana Funaioli'
'Piero Leoni'
'Fabio Marchetti'
'Lorella Marchetti'
'Piero Zanello'

_publ_contact_author_address
;      Dipartimento di Chimica e Chimica Industriale
      Universit\`a di Pisa
      Via Risorgimento, 35
      56126 Pisa
      Italy
;
_publ_contact_author_email leo@dcci.unipi.it
_publ_contact_author_fax '+39 050 2219260'
_publ_contact_author_name 'Professor Piero Leoni'
_publ_contact_author_phone '+39 050 2219217'
_publ_section_title
;
Synthesis and Electrochemical Characterization of Halide, Isocyanide, and
Alkynyl Synthons Containing the Encumbered Triangular Cluster Unit
Pt3(\m-PtBu2)3
;
_journal_name_full 'Inorganic Chemistry'
_journal_page_first 1385
_journal_page_last 1397
_journal_paper_doi 10.1021/ic801268v
_journal_volume 48
_journal_year 2009
_chemical_formula_moiety 'C34 H58 Br O2 P3 Pt3'
_chemical_formula_sum 'C34 H58 Br O2 P3 Pt3'
_chemical_formula_weight 1256.89
_chemical_name_systematic
;
tris(\m-2-di-t-butylphosphido)-4-bromophenylacetylide-dicarbonyl
triplatinum(i,i,ii)
;
_space_group_IT_number 63
_symmetry_cell_setting orthorhombic
_symmetry_space_group_name_Hall '-C 2c 2'
_symmetry_space_group_name_H-M 'C m c m'
_atom_sites_solution_hydrogens geom
_atom_sites_solution_primary direct
_atom_sites_solution_secondary difmap
_audit_creation_method SHELXL-97
_cell_angle_alpha 90.00
_cell_angle_beta 90.00
_cell_angle_gamma 90.00
_cell_formula_units_Z 4
_cell_length_a 15.9827(16)
_cell_length_b 19.038(2)
_cell_length_c 13.9367(15)
_cell_measurement_reflns_used 42
_cell_measurement_temperature 566(2)
_cell_measurement_theta_max 12.452
_cell_measurement_theta_min 2.152
_cell_volume 4240.6(8)
_computing_cell_refinement 'Bruker XSCANS'
_computing_data_collection 'Bruker XSCANS'
_computing_data_reduction 'Bruker SHELXTL'
_computing_molecular_graphics 'Bruker SHELXTL'
_computing_publication_material 'WINGX-1.64 (Farrugia, 2001)'
_computing_structure_refinement 'SHELXL-97 (Sheldrick, 1997)'
_computing_structure_solution 'SIR-92 (Altomare, Giacovazzo et al. 1993)'
_diffrn_ambient_temperature 293(2)
_diffrn_measured_fraction_theta_full 0.994
_diffrn_measured_fraction_theta_max 0.994
_diffrn_measurement_device_type 'Bruker P4'
_diffrn_measurement_method '2\q/\w scans'
_diffrn_radiation_monochromator graphite
_diffrn_radiation_type MoK\a
_diffrn_radiation_wavelength 0.71073
_diffrn_reflns_av_R_equivalents 0.0571
_diffrn_reflns_av_sigmaI/netI 0.0398
_diffrn_reflns_limit_h_max 19
_diffrn_reflns_limit_h_min -1
_diffrn_reflns_limit_k_max 1
_diffrn_reflns_limit_k_min -23
_diffrn_reflns_limit_l_max 17
_diffrn_reflns_limit_l_min -1
_diffrn_reflns_number 2766
_diffrn_reflns_theta_full 26.00
_diffrn_reflns_theta_max 26.00
_diffrn_reflns_theta_min 2.14
_diffrn_source 'sealed tube'
_diffrn_standards_interval_count 97
_diffrn_standards_number 3
_exptl_absorpt_coefficient_mu 10.9500
_exptl_absorpt_correction_T_max 0.3507
_exptl_absorpt_correction_T_min 0.0901
_exptl_absorpt_correction_type gaussian
_exptl_absorpt_process_details
;
a grid of 12 x 10 x 32 =  3840 sampling points was used
;
_exptl_crystal_colour Red
_exptl_crystal_density_diffrn 1.969
_exptl_crystal_density_method 'not measured'
_exptl_crystal_description Table
_exptl_crystal_F_000 2368
_exptl_crystal_size_max 0.48
_exptl_crystal_size_mid 0.26
_exptl_crystal_size_min 0.08
_refine_diff_density_max 1.133
_refine_diff_density_min -2.155
_refine_diff_density_rms 0.141
_refine_ls_extinction_method none
_refine_ls_goodness_of_fit_ref 1.018
_refine_ls_hydrogen_treatment constr
_refine_ls_matrix_type full
_refine_ls_number_parameters 122
_refine_ls_number_reflns 2245
_refine_ls_number_restraints 0
_refine_ls_restrained_S_all 1.018
_refine_ls_R_factor_all 0.0680
_refine_ls_R_factor_gt 0.0398
_refine_ls_shift/su_max 0.000
_refine_ls_shift/su_mean 0.000
_refine_ls_structure_factor_coef Fsqd
_refine_ls_weighting_details 'calc w=1/[\s^2^(Fo^2^)+(0.0408P)^2^+8.0913P] where P=(Fo^2^+2Fc^2^)/3'
_refine_ls_weighting_scheme calc
_refine_ls_wR_factor_gt 0.0797
_refine_ls_wR_factor_ref 0.0898
_reflns_number_gt 1612
_reflns_number_total 2245
_reflns_threshold_expression >2sigma(I)
_cod_data_source_file ic801268v_si_001_1.cif
_cod_data_source_block plapbfa
_cod_depositor_comments
;
The following automatic conversions were performed:
'_symmetry_cell_setting' value 'Orthorhombic' changed to 'orthorhombic'
according to '/home/saulius/struct/CIF-dictionaries/cif_core.dic'
dictionary named 'cif_core.dic' version 2.4.1 from 2010-06-29.

Automatic conversion script
Id: cif_fix_enum 1527 2010-12-29 10:47:43Z saulius 
;
_cod_original_cell_volume 4240.7(8)
_cod_original_sg_symbol_H-M 'C m c m '
_cod_database_code 4301417

loop_
_symmetry_equiv_pos_as_xyz
'x, y, z'
'-x, -y, z+1/2'
'-x, y, -z+1/2'
'x, -y, -z'
'x+1/2, y+1/2, z'
'-x+1/2, -y+1/2, z+1/2'
'-x+1/2, y+1/2, -z+1/2'
'x+1/2, -y+1/2, -z'
'-x, -y, -z'
'x, y, -z-1/2'
'x, -y, z-1/2'
'-x, y, z'
'-x+1/2, -y+1/2, -z'
'x+1/2, y+1/2, -z-1/2'
'x+1/2, -y+1/2, z-1/2'
'-x+1/2, y+1/2, z'

loop_
_atom_site_label
_atom_site_type_symbol
_atom_site_fract_x
_atom_site_fract_y
_atom_site_fract_z
_atom_site_U_iso_or_equiv
_atom_site_adp_type
_atom_site_occupancy
_atom_site_symmetry_multiplicity
_atom_site_calc_flag
_atom_site_refinement_flags
_atom_site_disorder_assembly
_atom_site_disorder_group
Pt1 Pt 0.0000 0.35830(4) 0.2500 0.0580(2) Uani 1 4 d S . .
Pt2 Pt 0.10023(3) 0.23411(3) 0.2500 0.05468(16) Uani 1 2 d S . .
P1 P 0.1417(2) 0.34869(18) 0.2500 0.0612(9) Uani 1 2 d S . .
P2 P 0.0000 0.1477(2) 0.2500 0.0508(10) Uani 1 4 d S . .
O1 O 0.2591(9) 0.1545(8) 0.2500 0.186(9) Uani 1 2 d S . .
C1 C 0.1979(11) 0.1851(9) 0.2500 0.117(8) Uani 1 2 d S . .
C2 C 0.0000 0.4640(11) 0.2500 0.089(7) Uani 1 4 d S . .
C3 C 0.0000 0.5264(13) 0.2500 0.104(9) Uani 1 4 d S . .
C4 C 0.0000 0.6020(11) 0.2500 0.078(6) Uani 1 4 d S . .
C5 C 0.0000 0.6370(9) 0.3347(12) 0.113(7) Uani 1 2 d S . .
H5 H 0.0000 0.6127 0.3926 0.135 Uiso 1 2 calc SR . .
C6 C 0.0000 0.7105(8) 0.3335(15) 0.117(7) Uani 1 2 d S . .
H6 H 0.0000 0.7352 0.3911 0.140 Uiso 1 2 calc SR . .
C7 C 0.0000 0.7458(8) 0.2500 0.060(5) Uani 1 4 d S . .
Br Br 0.0000 0.84459(11) 0.2500 0.0928(8) Uani 1 4 d S . .
C1P C 0.1945(7) 0.3771(7) 0.3634(9) 0.094(4) Uani 1 1 d . . .
C2P C 0.2040(11) 0.4573(7) 0.3674(14) 0.192(10) Uani 1 1 d . . .
H2P1 H 0.1499 0.4789 0.3621 0.289 Uiso 1 1 calc R . .
H2P2 H 0.2388 0.4727 0.3154 0.289 Uiso 1 1 calc R . .
H2P3 H 0.2291 0.4705 0.4273 0.289 Uiso 1 1 calc R . .
C3P C 0.2797(7) 0.3452(10) 0.3721(11) 0.156(8) Uani 1 1 d . . .
H3P1 H 0.3145 0.3618 0.3209 0.235 Uiso 1 1 calc R . .
H3P2 H 0.2753 0.2950 0.3685 0.235 Uiso 1 1 calc R . .
H3P3 H 0.3039 0.3582 0.4326 0.235 Uiso 1 1 calc R . .
C4P C 0.1403(9) 0.3536(10) 0.4428(9) 0.150(7) Uani 1 1 d . . .
H4P1 H 0.0857 0.3740 0.4357 0.225 Uiso 1 1 calc R . .
H4P2 H 0.1641 0.3683 0.5028 0.225 Uiso 1 1 calc R . .
H4P3 H 0.1359 0.3033 0.4417 0.225 Uiso 1 1 calc R . .
C5P C 0.0000 0.0936(8) 0.3631(13) 0.080(4) Uani 1 2 d S . .
C6P C 0.0000 0.1445(11) 0.4443(13) 0.109(6) Uani 1 2 d S . .
H6PA H 0.0000 0.1208 0.4997 0.164 Uiso 1 2 d S . .
H6PB H 0.0460 0.1715 0.4402 0.164 Uiso 1 1 d . . .
C7P C 0.0783(9) 0.0480(7) 0.3695(12) 0.154(7) Uani 1 1 d . . .
H7P1 H 0.1271 0.0771 0.3636 0.231 Uiso 1 1 calc R . .
H7P2 H 0.0778 0.0140 0.3187 0.231 Uiso 1 1 calc R . .
H7P3 H 0.0794 0.0243 0.4303 0.231 Uiso 1 1 calc R . .

loop_
_atom_site_aniso_label
_atom_site_aniso_U_11
_atom_site_aniso_U_22
_atom_site_aniso_U_33
_atom_site_aniso_U_23
_atom_site_aniso_U_13
_atom_site_aniso_U_12
Pt1 0.0523(4) 0.0631(4) 0.0587(5) 0.000 0.000 0.000
Pt2 0.0473(3) 0.0525(2) 0.0641(3) 0.000 0.000 0.0005(2)
P1 0.0445(18) 0.067(2) 0.072(2) 0.000 0.000 -0.0142(15)
P2 0.060(3) 0.042(2) 0.051(3) 0.000 0.000 0.000
O1 0.078(9) 0.129(12) 0.35(3) 0.000 0.000 0.042(9)
C1 0.074(11) 0.076(10) 0.20(3) 0.000 0.000 0.010(9)
C2 0.097(17) 0.062(13) 0.11(2) 0.000 0.000 0.000
C3 0.12(2) 0.074(16) 0.12(2) 0.000 0.000 0.000
C4 0.091(15) 0.061(11) 0.083(16) 0.000 0.000 0.000
C5 0.19(2) 0.088(11) 0.055(10) 0.009(9) 0.000 0.000
C6 0.20(2) 0.062(9) 0.086(13) -0.006(9) 0.000 0.000
C7 0.066(11) 0.036(8) 0.077(13) 0.000 0.000 0.000
Br 0.0726(14) 0.0632(12) 0.143(2) 0.000 0.000 0.000
C1P 0.079(7) 0.108(9) 0.095(9) -0.020(7) -0.014(7) -0.027(6)
C2P 0.23(2) 0.132(13) 0.21(2) -0.059(14) -0.098(18) -0.059(14)
C3P 0.070(8) 0.29(2) 0.105(11) -0.039(14) -0.043(8) 0.016(11)
C4P 0.117(12) 0.27(2) 0.059(8) -0.031(11) 0.000(8) -0.050(13)
C5P 0.086(10) 0.074(9) 0.081(11) 0.016(8) 0.000 0.000
C6P 0.143(17) 0.122(15) 0.064(11) 0.030(11) 0.000 0.000
C7P 0.200(16) 0.135(12) 0.128(14) 0.050(10) -0.002(12) 0.090(11)

loop_
_atom_type_symbol
_atom_type_description
_atom_type_scat_dispersion_real
_atom_type_scat_dispersion_imag
_atom_type_scat_source
C C 0.0033 0.0016 'International Tables Vol C Tables 4.2.6.8 and 6.1.1.4'
H H 0.0000 0.0000 'International Tables Vol C Tables 4.2.6.8 and 6.1.1.4'
O O 0.0106 0.0060 'International Tables Vol C Tables 4.2.6.8 and 6.1.1.4'
P P 0.1023 0.0942 'International Tables Vol C Tables 4.2.6.8 and 6.1.1.4'
Br Br -0.2901 2.4595 'International Tables Vol C Tables 4.2.6.8 and 6.1.1.4'
Pt Pt -1.7033 8.3905 'International Tables Vol C Tables 4.2.6.8 and 6.1.1.4'

loop_
_geom_angle_atom_site_label_1
_geom_angle_atom_site_label_2
_geom_angle_atom_site_label_3
_geom_angle
_geom_angle_site_symmetry_1
_geom_angle_site_symmetry_3
_geom_angle_publ_flag
C2 Pt1 P1 94.62(9) . . ?
C2 Pt1 P1 94.62(9) . 3 ?
P1 Pt1 P1 170.77(18) . 3 ?
C2 Pt1 Pt2 145.881(14) . . ?
P1 Pt1 Pt2 51.26(9) . . ?
P1 Pt1 Pt2 119.50(9) 3 . ?
C2 Pt1 Pt2 145.881(14) . 3 ?
P1 Pt1 Pt2 119.50(9) . 3 ?
P1 Pt1 Pt2 51.26(9) 3 3 ?
Pt2 Pt1 Pt2 68.24(3) . 3 ?
C1 Pt2 P1 104.0(6) . . ?
C1 Pt2 P2 103.4(6) . . ?
P1 Pt2 P2 152.68(12) . . ?
C1 Pt2 Pt1 155.0(6) . . ?
P1 Pt2 Pt1 51.03(9) . . ?
P2 Pt2 Pt1 101.65(8) . . ?
C1 Pt2 Pt2 149.1(6) . 3 ?
P1 Pt2 Pt2 106.91(9) . 3 ?
P2 Pt2 Pt2 45.77(7) . 3 ?
Pt1 Pt2 Pt2 55.881(14) . 3 ?
C1P P1 C1P 115.2(8) . 10_556 ?
C1P P1 Pt1 115.2(4) . . ?
C1P P1 Pt1 115.2(4) 10_556 . ?
C1P P1 Pt2 114.1(4) . . ?
C1P P1 Pt2 114.1(4) 10_556 . ?
Pt1 P1 Pt2 77.71(10) . . ?
C5P P2 C5P 113.6(10) 10_556 . ?
C5P P2 Pt2 113.1(3) 10_556 . ?
C5P P2 Pt2 113.1(3) . . ?
C5P P2 Pt2 113.1(3) 10_556 3 ?
C5P P2 Pt2 113.1(3) . 3 ?
Pt2 P2 Pt2 88.47(15) . 3 ?
O1 C1 Pt2 179.9(18) . . ?
C3 C2 Pt1 180.000(3) . . ?
C2 C3 C4 180.000(5) . . ?
C5 C4 C5 121(2) 10_556 . ?
C5 C4 C3 119.5(11) 10_556 . ?
C5 C4 C3 119.5(11) . . ?
C4 C5 C6 118.8(17) . . ?
C4 C5 H5 120.6 . . ?
C6 C5 H5 120.6 . . ?
C7 C6 C5 120.6(17) . . ?
C7 C6 H6 119.7 . . ?
C5 C6 H6 119.7 . . ?
C6 C7 C6 120.1(18) 10_556 . ?
C6 C7 Br 120.0(9) 10_556 . ?
C6 C7 Br 120.0(9) . . ?
C4P C1P C3P 110.5(14) . . ?
C4P C1P C2P 109.4(14) . . ?
C3P C1P C2P 108.1(11) . . ?
C4P C1P P1 106.4(8) . . ?
C3P C1P P1 111.2(10) . . ?
C2P C1P P1 111.3(10) . . ?
C1P C2P H2P1 109.5 . . ?
C1P C2P H2P2 109.5 . . ?
H2P1 C2P H2P2 109.5 . . ?
C1P C2P H2P3 109.5 . . ?
H2P1 C2P H2P3 109.5 . . ?
H2P2 C2P H2P3 109.5 . . ?
C1P C3P H3P1 109.5 . . ?
C1P C3P H3P2 109.5 . . ?
H3P1 C3P H3P2 109.5 . . ?
C1P C3P H3P3 109.5 . . ?
H3P1 C3P H3P3 109.5 . . ?
H3P2 C3P H3P3 109.5 . . ?
C1P C4P H4P1 109.5 . . ?
C1P C4P H4P2 109.5 . . ?
H4P1 C4P H4P2 109.5 . . ?
C1P C4P H4P3 109.5 . . ?
H4P1 C4P H4P3 109.5 . . ?
H4P2 C4P H4P3 109.5 . . ?
C6P C5P C7P 109.0(11) . . ?
C6P C5P C7P 109.0(11) . 12 ?
C7P C5P C7P 110.3(15) . 12 ?
C6P C5P P2 106.3(10) . . ?
C7P C5P P2 111.1(9) . . ?
C7P C5P P2 111.1(9) 12 . ?
C5P C6P H6PA 109.2 . . ?
C5P C6P H6PB 108.9 . . ?
H6PA C6P H6PB 110.1 . . ?
C5P C7P H7P1 109.5 . . ?
C5P C7P H7P2 109.5 . . ?
H7P1 C7P H7P2 109.5 . . ?
C5P C7P H7P3 109.5 . . ?
H7P1 C7P H7P3 109.5 . . ?
H7P2 C7P H7P3 109.5 . . ?

loop_
_geom_bond_atom_site_label_1
_geom_bond_atom_site_label_2
_geom_bond_distance
_geom_bond_site_symmetry_2
_geom_bond_publ_flag
Pt1 C2 2.01(2) . ?
Pt1 P1 2.272(3) . ?
Pt1 P1 2.272(3) 3 ?
Pt1 Pt2 2.8558(8) . ?
Pt1 Pt2 2.8558(8) 3 ?
Pt2 C1 1.819(18) . ?
Pt2 P1 2.280(3) . ?
Pt2 P2 2.296(3) . ?
Pt2 Pt2 3.2038(10) 3 ?
P1 C1P 1.871(12) . ?
P1 C1P 1.871(12) 10_556 ?
P2 C5P 1.883(16) 10_556 ?
P2 C5P 1.883(16) . ?
P2 Pt2 2.296(3) 3 ?
O1 C1 1.14(2) . ?
C2 C3 1.19(3) . ?
C3 C4 1.44(3) . ?
C4 C5 1.356(19) 10_556 ?
C4 C5 1.356(19) . ?
C5 C6 1.40(2) . ?
C5 H5 0.9300 . ?
C6 C7 1.34(2) . ?
C6 H6 0.9300 . ?
C7 C6 1.34(2) 10_556 ?
C7 Br 1.882(15) . ?
C1P C4P 1.475(17) . ?
C1P C3P 1.496(17) . ?
C1P C2P 1.536(17) . ?
C2P H2P1 0.9600 . ?
C2P H2P2 0.9600 . ?
C2P H2P3 0.9600 . ?
C3P H3P1 0.9600 . ?
C3P H3P2 0.9600 . ?
C3P H3P3 0.9600 . ?
C4P H4P1 0.9600 . ?
C4P H4P2 0.9600 . ?
C4P H4P3 0.9600 . ?
C5P C6P 1.49(2) . ?
C5P C7P 1.526(13) . ?
C5P C7P 1.526(13) 12 ?
C6P H6PA 0.8941 . ?
C6P H6PB 0.8989 . ?
C7P H7P1 0.9600 . ?
C7P H7P2 0.9600 . ?
C7P H7P3 0.9600 . ?
